data_2235874
loop_
_publ_author_name
'Fun, Hoong-Kun'
'Loh, Wan-Sin'
'Sarojini, B. K.'
'Mohan, B. J.'
'Narayana, B.'

_publ_section_title
;
 1-[2,6-Dichloro-4-(trifluoromethyl)phenyl]-3,4-dimethylpyrano[2,3-<i>c</i>]pyrazol-6(1<i>H</i>)-one
;
_journal_coeditor_code IS5160
_journal_issue 8
_journal_name_full 'Acta Crystallographica Section E'
_journal_page_first o2350
_journal_paper_doi 10.1107/S1600536812029789
_journal_volume 68
_journal_year 2012
_chemical_formula_iupac 'C15 H9 Cl2 F3 N2 O2'
_chemical_formula_moiety 'C15 H9 Cl2 F3 N2 O2'
_chemical_formula_sum 'C15 H9 Cl2 F3 N2 O2'
_chemical_formula_weight 377.14
_chemical_name_systematic
;
1-[2,6-Dichloro-4-(trifluoromethyl)phenyl]-3,4-
dimethylpyrano[2,3-<i>c</i>]pyrazol-6(1<i>H</i>)-one
;
_space_group_IT_number 61
_symmetry_cell_setting orthorhombic
_symmetry_space_group_name_Hall '-P 2ac 2ab'
_symmetry_space_group_name_H-M 'P b c a'
_atom_sites_solution_hydrogens geom
_atom_sites_solution_primary direct
_atom_sites_solution_secondary difmap
_audit_creation_method SHELXL-97
_cell_angle_alpha 90.00
_cell_angle_beta 90.00
_cell_angle_gamma 90.00
_cell_formula_units_Z 8
_cell_length_a 13.3348(2)
_cell_length_b 14.2045(2)
_cell_length_c 15.9132(3)
_cell_measurement_reflns_used 9873
_cell_measurement_temperature 100.0(10)
_cell_measurement_theta_max 32.56
_cell_measurement_theta_min 2.45
_cell_volume 3014.19(8)
_computing_cell_refinement 'SAINT (Bruker, 2009)'
_computing_data_collection 'APEX2 (Bruker, 2009)'
_computing_data_reduction 'SAINT (Bruker, 2009)'
_computing_molecular_graphics 'SHELXTL (Sheldrick, 2008)'
_computing_publication_material
;
SHELXTL (Sheldrick, 2008) and PLATON (Spek, 2009)
;
_computing_structure_refinement 'SHELXTL (Sheldrick, 2008)'
_computing_structure_solution 'SHELXTL (Sheldrick, 2008)'
_diffrn_ambient_temperature 100.00(10)
_diffrn_measured_fraction_theta_full 0.997
_diffrn_measured_fraction_theta_max 0.997
_diffrn_measurement_device_type
;
Bruker SMART APEXII CCD area-detector
;
_diffrn_measurement_method '\f and \w scans'
_diffrn_radiation_monochromator graphite
_diffrn_radiation_source 'fine-focus sealed tube'
_diffrn_radiation_type MoK\a
_diffrn_radiation_wavelength 0.71073
_diffrn_reflns_av_R_equivalents 0.0302
_diffrn_reflns_av_sigmaI/netI 0.0221
_diffrn_reflns_limit_h_max 18
_diffrn_reflns_limit_h_min -18
_diffrn_reflns_limit_k_max 19
_diffrn_reflns_limit_k_min -19
_diffrn_reflns_limit_l_max 20
_diffrn_reflns_limit_l_min -22
_diffrn_reflns_number 24894
_diffrn_reflns_theta_full 30.00
_diffrn_reflns_theta_max 30.00
_diffrn_reflns_theta_min 2.45
_diffrn_standards_number 0
_exptl_absorpt_coefficient_mu 0.476
_exptl_absorpt_correction_T_max 0.8875
_exptl_absorpt_correction_T_min 0.8187
_exptl_absorpt_correction_type multi-scan
_exptl_absorpt_process_details '(<i>SADABS</i>; Bruker, 2009)'
_exptl_crystal_colour orange
_exptl_crystal_density_diffrn 1.662
_exptl_crystal_density_method 'not measured'
_exptl_crystal_description block
_exptl_crystal_F_000 1520
_exptl_crystal_size_max 0.44
_exptl_crystal_size_mid 0.31
_exptl_crystal_size_min 0.26
_refine_diff_density_max 0.434
_refine_diff_density_min -0.515
_refine_ls_extinction_method none
_refine_ls_goodness_of_fit_ref 1.032
_refine_ls_hydrogen_treatment constr
_refine_ls_matrix_type full
_refine_ls_number_parameters 219
_refine_ls_number_reflns 4382
_refine_ls_number_restraints 0
_refine_ls_restrained_S_all 1.032
_refine_ls_R_factor_all 0.0452
_refine_ls_R_factor_gt 0.0364
_refine_ls_shift/su_max 0.001
_refine_ls_shift/su_mean 0.000
_refine_ls_structure_factor_coef Fsqd
_refine_ls_weighting_details 'calc w=1/[\s^2^(Fo^2^)+(0.0445P)^2^+2.1563P] where P=(Fo^2^+2Fc^2^)/3'
_refine_ls_weighting_scheme calc
_refine_ls_wR_factor_gt 0.0891
_refine_ls_wR_factor_ref 0.0957
_reflns_number_gt 3706
_reflns_number_total 4382
_reflns_threshold_expression I>2\s(I)
_cod_data_source_file is5160.cif
_cod_data_source_block I
_cod_database_code 2235874
_cod_database_fobs_code 2235874

loop_
_symmetry_equiv_pos_as_xyz
'x, y, z'
'-x+1/2, -y, z+1/2'
'-x, y+1/2, -z+1/2'
'x+1/2, -y+1/2, -z'
'-x, -y, -z'
'x-1/2, y, -z-1/2'
'x, -y-1/2, z-1/2'
'-x-1/2, y-1/2, z'

loop_
_atom_site_type_symbol
_atom_site_label
_atom_site_fract_x
_atom_site_fract_y
_atom_site_fract_z
_atom_site_U_iso_or_equiv
_atom_site_adp_type
_atom_site_calc_flag
_atom_site_refinement_flags
_atom_site_occupancy
_atom_site_symmetry_multiplicity
Cl Cl1 0.05786(3) 0.14096(3) 0.71268(2) 0.02478(10) Uani d . 1 1
Cl Cl2 0.32815(3) 0.42169(3) 0.68567(2) 0.02497(10) Uani d . 1 1
F F1 0.01024(12) 0.35846(9) 0.97088(8) 0.0559(4) Uani d . 1 1
F F2 0.14301(8) 0.44227(10) 0.97926(7) 0.0426(3) Uani d . 1 1
F F3 0.01721(9) 0.49137(8) 0.91002(6) 0.0399(3) Uani d . 1 1
O O1 0.20606(8) 0.33302(7) 0.52607(6) 0.0197(2) Uani d . 1 1
O O2 0.18623(9) 0.41836(8) 0.41029(7) 0.0260(2) Uani d . 1 1
N N1 0.29995(9) 0.15794(8) 0.66209(8) 0.0187(2) Uani d . 1 1
N N2 0.23949(9) 0.23515(8) 0.64239(7) 0.0181(2) Uani d . 1 1
C C1 0.23104(11) 0.35320(10) 0.44100(9) 0.0202(3) Uani d . 1 1
C C2 0.30521(11) 0.29344(10) 0.40143(9) 0.0209(3) Uani d . 1 1
H H2A 0.3237 0.3070 0.3451 0.025 Uiso calc R 1 1
C C3 0.35023(11) 0.21887(10) 0.43997(9) 0.0189(3) Uani d . 1 1
C C4 0.32303(10) 0.20139(10) 0.52589(9) 0.0166(3) Uani d . 1 1
C C5 0.34852(11) 0.13725(10) 0.59193(9) 0.0180(3) Uani d . 1 1
C C6 0.25427(11) 0.26101(9) 0.56213(9) 0.0174(3) Uani d . 1 1
C C7 0.19107(10) 0.28382(9) 0.70869(9) 0.0167(3) Uani d . 1 1
C C8 0.10967(10) 0.24338(9) 0.75021(9) 0.0173(2) Uani d . 1 1
C C9 0.06951(11) 0.28556(10) 0.82140(9) 0.0184(3) Uani d . 1 1
H H9A 0.0149 0.2574 0.8503 0.022 Uiso calc R 1 1
C C10 0.11052(11) 0.36948(10) 0.84946(9) 0.0176(3) Uani d . 1 1
C C11 0.18835(11) 0.41405(10) 0.80713(9) 0.0189(3) Uani d . 1 1
H H11A 0.2135 0.4730 0.8258 0.023 Uiso calc R 1 1
C C12 0.22825(10) 0.37016(10) 0.73692(9) 0.0179(3) Uani d . 1 1
C C13 0.42522(12) 0.15731(12) 0.39669(10) 0.0247(3) Uani d . 1 1
H H13A 0.4314 0.1766 0.3378 0.037 Uiso calc R 1 1
H H13B 0.4029 0.0916 0.3994 0.037 Uiso calc R 1 1
H H13C 0.4905 0.1634 0.4245 0.037 Uiso calc R 1 1
C C14 0.41785(12) 0.05479(11) 0.59007(10) 0.0227(3) Uani d . 1 1
H H14A 0.4190 0.0247 0.6455 0.034 Uiso calc R 1 1
H H14B 0.4856 0.0761 0.5755 0.034 Uiso calc R 1 1
H H14C 0.3946 0.0094 0.5480 0.034 Uiso calc R 1 1
C C15 0.07067(11) 0.41500(10) 0.92787(9) 0.0199(3) Uani d . 1 1

loop_
_atom_site_aniso_label
_atom_site_aniso_U_11
_atom_site_aniso_U_22
_atom_site_aniso_U_33
_atom_site_aniso_U_12
_atom_site_aniso_U_13
_atom_site_aniso_U_23
Cl1 0.02666(18) 0.01914(17) 0.02854(19) -0.00419(13) 0.00424(15) -0.00636(13)
Cl2 0.02532(18) 0.02462(18) 0.02499(19) -0.00624(13) 0.00913(14) -0.00204(13)
F1 0.0876(10) 0.0374(6) 0.0427(7) -0.0230(6) 0.0449(7) -0.0153(5)
F2 0.0261(5) 0.0781(9) 0.0235(5) 0.0124(5) -0.0059(4) -0.0203(5)
F3 0.0531(7) 0.0427(6) 0.0240(5) 0.0310(5) -0.0038(5) -0.0093(4)
O1 0.0229(5) 0.0196(5) 0.0166(5) 0.0040(4) 0.0025(4) 0.0000(4)
O2 0.0315(6) 0.0244(5) 0.0221(5) 0.0033(4) 0.0003(5) 0.0033(4)
N1 0.0205(6) 0.0167(5) 0.0190(6) 0.0034(4) 0.0012(5) -0.0010(4)
N2 0.0219(6) 0.0168(5) 0.0156(5) 0.0033(4) 0.0039(5) -0.0012(4)
C1 0.0234(7) 0.0205(6) 0.0169(6) -0.0023(5) 0.0004(5) 0.0000(5)
C2 0.0216(7) 0.0246(7) 0.0166(6) -0.0021(5) 0.0025(5) -0.0023(5)
C3 0.0173(6) 0.0214(6) 0.0180(6) -0.0031(5) 0.0024(5) -0.0052(5)
C4 0.0160(6) 0.0171(6) 0.0168(6) -0.0003(5) 0.0019(5) -0.0028(5)
C5 0.0174(6) 0.0169(6) 0.0196(7) -0.0006(5) 0.0001(5) -0.0037(5)
C6 0.0193(6) 0.0162(6) 0.0167(6) 0.0000(5) 0.0014(5) -0.0017(5)
C7 0.0182(6) 0.0171(6) 0.0147(6) 0.0033(5) 0.0013(5) -0.0016(5)
C8 0.0181(6) 0.0158(6) 0.0179(6) 0.0003(5) -0.0001(5) -0.0013(5)
C9 0.0181(6) 0.0190(6) 0.0182(6) 0.0014(5) 0.0029(5) 0.0007(5)
C10 0.0195(6) 0.0180(6) 0.0152(6) 0.0050(5) 0.0022(5) -0.0014(5)
C11 0.0218(6) 0.0167(6) 0.0182(6) 0.0010(5) 0.0018(5) -0.0027(5)
C12 0.0183(6) 0.0181(6) 0.0174(6) 0.0001(5) 0.0038(5) 0.0001(5)
C13 0.0230(7) 0.0294(8) 0.0216(7) 0.0033(6) 0.0062(6) -0.0045(6)
C14 0.0231(7) 0.0208(7) 0.0241(7) 0.0059(5) 0.0004(6) -0.0032(5)
C15 0.0229(7) 0.0212(6) 0.0157(6) 0.0027(5) 0.0025(5) -0.0020(5)

loop_
_atom_type_symbol
_atom_type_description
_atom_type_scat_dispersion_real
_atom_type_scat_dispersion_imag
_atom_type_scat_source
C C 0.0033 0.0016 'International Tables Vol C Tables 4.2.6.8 and 6.1.1.4'
H H 0.0000 0.0000 'International Tables Vol C Tables 4.2.6.8 and 6.1.1.4'
N N 0.0061 0.0033 'International Tables Vol C Tables 4.2.6.8 and 6.1.1.4'
O O 0.0106 0.0060 'International Tables Vol C Tables 4.2.6.8 and 6.1.1.4'
F F 0.0171 0.0103 'International Tables Vol C Tables 4.2.6.8 and 6.1.1.4'
Cl Cl 0.1484 0.1585 'International Tables Vol C Tables 4.2.6.8 and 6.1.1.4'

loop_
_geom_angle_atom_site_label_1
_geom_angle_atom_site_label_2
_geom_angle_atom_site_label_3
_geom_angle
C6 O1 C1 116.71(11)
C5 N1 N2 105.51(12)
C6 N2 N1 110.08(11)
C6 N2 C7 129.89(12)
N1 N2 C7 118.62(11)
O2 C1 O1 115.10(13)
O2 C1 C2 127.79(14)
O1 C1 C2 117.11(12)
C3 C2 C1 124.11(13)
C3 C2 H2A 117.9
C1 C2 H2A 117.9
C2 C3 C4 116.84(13)
C2 C3 C13 122.77(14)
C4 C3 C13 120.39(13)
C6 C4 C5 104.03(12)
C6 C4 C3 117.46(13)
C5 C4 C3 138.49(13)
N1 C5 C4 111.20(12)
N1 C5 C14 119.61(13)
C4 C5 C14 129.18(13)
O1 C6 N2 123.12(12)
O1 C6 C4 127.72(13)
N2 C6 C4 109.15(12)
C8 C7 C12 119.05(12)
C8 C7 N2 120.43(12)
C12 C7 N2 120.40(12)
C9 C8 C7 120.59(13)
C9 C8 Cl1 119.59(11)
C7 C8 Cl1 119.82(11)
C10 C9 C8 118.81(13)
C10 C9 H9A 120.6
C8 C9 H9A 120.6
C9 C10 C11 122.04(13)
C9 C10 C15 119.89(13)
C11 C10 C15 118.07(13)
C12 C11 C10 118.21(13)
C12 C11 H11A 120.9
C10 C11 H11A 120.9
C11 C12 C7 121.19(13)
C11 C12 Cl2 119.14(11)
C7 C12 Cl2 119.64(11)
C3 C13 H13A 109.5
C3 C13 H13B 109.5
H13A C13 H13B 109.5
C3 C13 H13C 109.5
H13A C13 H13C 109.5
H13B C13 H13C 109.5
C5 C14 H14A 109.5
C5 C14 H14B 109.5
H14A C14 H14B 109.5
C5 C14 H14C 109.5
H14A C14 H14C 109.5
H14B C14 H14C 109.5
F2 C15 F1 107.52(13)
F2 C15 F3 106.52(13)
F1 C15 F3 106.16(13)
F2 C15 C10 112.43(12)
F1 C15 C10 112.49(12)
F3 C15 C10 111.32(12)

loop_
_geom_bond_atom_site_label_1
_geom_bond_atom_site_label_2
_geom_bond_distance
Cl1 C8 1.7176(14)
Cl2 C12 1.7249(14)
F1 C15 1.3277(18)
F2 C15 1.3227(18)
F3 C15 1.3288(17)
O1 C6 1.3375(17)
O1 C1 1.4233(17)
O2 C1 1.2053(18)
N1 C5 1.3238(18)
N1 N2 1.3967(16)
N2 C6 1.3436(18)
N2 C7 1.4170(17)
C1 C2 1.448(2)
C2 C3 1.363(2)
C2 H2A 0.9500
C3 C4 1.436(2)
C3 C13 1.496(2)
C4 C6 1.3749(18)
C4 C5 1.432(2)
C5 C14 1.4926(19)
C7 C8 1.3946(19)
C7 C12 1.3971(19)
C8 C9 1.3890(19)
C9 C10 1.386(2)
C9 H9A 0.9500
C10 C11 1.390(2)
C10 C15 1.5023(19)
C11 C12 1.3858(19)
C11 H11A 0.9500
C13 H13A 0.9800
C13 H13B 0.9800
C13 H13C 0.9800
C14 H14A 0.9800
C14 H14B 0.9800
C14 H14C 0.9800

loop_
_geom_hbond_atom_site_label_D
_geom_hbond_atom_site_label_H
_geom_hbond_atom_site_label_A
_geom_hbond_site_symmetry_A
_geom_hbond_distance_DH
_geom_hbond_distance_HA
_geom_hbond_distance_DA
_geom_hbond_angle_DHA
_geom_hbond_publ_flag
C11 H11A O2 2_565 0.95 2.44 3.3405(18) 157 yes

loop_
_geom_torsion_atom_site_label_1
_geom_torsion_atom_site_label_2
_geom_torsion_atom_site_label_3
_geom_torsion_atom_site_label_4
_geom_torsion
C5 N1 N2 C6 -1.53(16)
C5 N1 N2 C7 -169.29(12)
C6 O1 C1 O2 179.89(13)
C6 O1 C1 C2 0.64(18)
O2 C1 C2 C3 -177.74(15)
O1 C1 C2 C3 1.4(2)
C1 C2 C3 C4 -1.7(2)
C1 C2 C3 C13 178.78(14)
C2 C3 C4 C6 -0.07(19)
C13 C3 C4 C6 179.51(13)
C2 C3 C4 C5 -178.26(16)
C13 C3 C4 C5 1.3(3)
N2 N1 C5 C4 1.45(16)
N2 N1 C5 C14 -177.79(12)
C6 C4 C5 N1 -0.87(16)
C3 C4 C5 N1 177.48(16)
C6 C4 C5 C14 178.29(14)
C3 C4 C5 C14 -3.4(3)
C1 O1 C6 N2 178.79(13)
C1 O1 C6 C4 -2.6(2)
N1 N2 C6 O1 179.89(12)
C7 N2 C6 O1 -14.2(2)
N1 N2 C6 C4 1.02(16)
C7 N2 C6 C4 166.98(14)
C5 C4 C6 O1 -178.93(14)
C3 C4 C6 O1 2.3(2)
C5 C4 C6 N2 -0.13(15)
C3 C4 C6 N2 -178.89(12)
C6 N2 C7 C8 122.18(17)
N1 N2 C7 C8 -72.87(17)
C6 N2 C7 C12 -62.0(2)
N1 N2 C7 C12 102.97(16)
C12 C7 C8 C9 -3.5(2)
N2 C7 C8 C9 172.37(13)
C12 C7 C8 Cl1 175.99(11)
N2 C7 C8 Cl1 -8.11(19)
C7 C8 C9 C10 1.3(2)
Cl1 C8 C9 C10 -178.27(11)
C8 C9 C10 C11 2.0(2)
C8 C9 C10 C15 -178.05(13)
C9 C10 C11 C12 -2.9(2)
C15 C10 C11 C12 177.19(13)
C10 C11 C12 C7 0.5(2)
C10 C11 C12 Cl2 -177.47(11)
C8 C7 C12 C11 2.6(2)
N2 C7 C12 C11 -173.26(13)
C8 C7 C12 Cl2 -179.39(11)
N2 C7 C12 Cl2 4.71(19)
C9 C10 C15 F2 133.24(15)
C11 C10 C15 F2 -46.84(18)
C9 C10 C15 F1 11.7(2)
C11 C10 C15 F1 -168.40(14)
C9 C10 C15 F3 -107.33(16)
C11 C10 C15 F3 72.59(17)

loop_
_cod_related_entry_id
_cod_related_entry_database
_cod_related_entry_code
1 ChemSpider 30657976
